data_7243321
loop_
_publ_author_name
'Peloquin, Andrew J.'
'McMillen, Colin D.'
'Pennington, William T.'

_publ_section_title
;
 One dimensional halogen bond design: Br&#x22EF;N versus I&#x22EF;N with
 fluoroarenes
;
_journal_issue 35
_journal_name_full CrystEngComm
_journal_page_first 6098
_journal_page_last 6106
_journal_paper_doi 10.1039/D1CE00864A
_journal_volume 23
_journal_year 2021
_chemical_formula_moiety 'Br2 C12 F8, C10 H8 N2'
_chemical_formula_sum 'C22 H8 Br2 F8 N2'
_chemical_formula_weight 612.116
_space_group_crystal_system triclinic
_space_group_IT_number 2
_space_group_name_Hall '-P 1'
_space_group_name_H-M_alt 'P -1'
_symmetry_Int_Tables_number 2
_audit_creation_date 2021-05-25
_audit_creation_method
;
Olex2 1.3
(compiled 2020.11.12 svn.r5f609507 for OlexSys, GUI svn.r6272)
;
_audit_update_record
;
2021-06-27 deposited with the CCDC.	2021-08-02 downloaded from the CCDC.
;
_cell_angle_alpha 73.313(2)
_cell_angle_beta 72.443(2)
_cell_angle_gamma 89.944(2)
_cell_formula_units_Z 2
_cell_length_a 7.7409(4)
_cell_length_b 11.2944(6)
_cell_length_c 12.7419(8)
_cell_measurement_reflns_used 9904
_cell_measurement_temperature 150(2)
_cell_measurement_theta_max 26.08
_cell_measurement_theta_min 2.94
_cell_volume 1012.90(10)
_computing_cell_refinement 'Bruker SAINT'
_computing_data_collection 'Bruker APEX3'
_computing_data_reduction 'Bruker SAINT'
_computing_molecular_graphics 'Olex2 1.3 (Dolomanov et al., 2009)'
_computing_publication_material 'Olex2 1.3 (Dolomanov et al., 2009)'
_computing_structure_refinement 'SHELXL-2016/6 (Sheldrick, 2016)'
_computing_structure_solution 'SHELXT 2014/5 (Sheldrick, 2014)'
_diffrn_ambient_temperature 150.15
_diffrn_measured_fraction_theta_full 0.9899
_diffrn_measured_fraction_theta_max 0.9883
_diffrn_measurement_device_type 'Bruker D8 Venture Photon 100'
_diffrn_measurement_method '\f and \w scans'
_diffrn_radiation_type MoK\a
_diffrn_radiation_wavelength 0.71073
_diffrn_reflns_av_R_equivalents 0.1433
_diffrn_reflns_av_unetI/netI 0.0518
_diffrn_reflns_Laue_measured_fraction_full 0.9899
_diffrn_reflns_Laue_measured_fraction_max 0.9883
_diffrn_reflns_limit_h_max 9
_diffrn_reflns_limit_h_min -9
_diffrn_reflns_limit_k_max 13
_diffrn_reflns_limit_k_min -13
_diffrn_reflns_limit_l_max 9
_diffrn_reflns_limit_l_min -15
_diffrn_reflns_number 22875
_diffrn_reflns_point_group_measured_fraction_full 0.9899
_diffrn_reflns_point_group_measured_fraction_max 0.9883
_diffrn_reflns_theta_full 25.2417
_diffrn_reflns_theta_max 26.08
_diffrn_reflns_theta_min 3.21
_diffrn_source 'Incoatec I\mS'
_diffrn_standards_number 0
_exptl_absorpt_coefficient_mu 4.089
_exptl_absorpt_correction_T_max 1.0000
_exptl_absorpt_correction_T_min 0.8703
_exptl_absorpt_correction_type multi-scan
_exptl_absorpt_process_details
;
 TWINABS-2012/1 (Bruker,2012) was used for absorption correction.

Final HKLF 4 output contains 22875 reflections, Rint = 0.1433
 (13949 with I > 3sig(I), Rint = 0.1277)
;
_exptl_crystal_colour colourless
_exptl_crystal_colour_primary colourless
_exptl_crystal_density_diffrn 2.007
_exptl_crystal_density_meas ?
_exptl_crystal_density_method 'not measured'
_exptl_crystal_description block
_exptl_crystal_F_000 591.613
_exptl_crystal_size_max 0.158
_exptl_crystal_size_mid 0.131
_exptl_crystal_size_min 0.103
_exptl_transmission_factor_max 'not measured'
_exptl_transmission_factor_min 'not measured'
_refine_diff_density_max 1.8300
_refine_diff_density_min -1.0177
_refine_diff_density_rms 0.2662
_refine_ls_d_res_high 0.8082
_refine_ls_d_res_low 6.3536
_refine_ls_goodness_of_fit_ref 1.0489
_refine_ls_hydrogen_treatment constr
_refine_ls_matrix_type full
_refine_ls_number_constraints 16
_refine_ls_number_parameters 307
_refine_ls_number_reflns 3973
_refine_ls_number_restraints 12
_refine_ls_restrained_S_all 1.0472
_refine_ls_R_factor_all 0.0785
_refine_ls_R_factor_gt 0.0554
_refine_ls_shift/su_max 0.0001
_refine_ls_shift/su_mean 0.0000
_refine_ls_structure_factor_coef Fsqd
_refine_ls_weighting_details 'w=1/[\s^2^(Fo^2^)+(0.0139P)^2^+12.7504P] where P=(Fo^2^+2Fc^2^)/3'
_refine_ls_weighting_scheme calc
_refine_ls_wR_factor_gt 0.1159
_refine_ls_wR_factor_ref 0.1231
_reflns_Friedel_coverage 0.0
_reflns_limit_h_max 9
_reflns_limit_h_min -8
_reflns_limit_k_max 13
_reflns_limit_k_min -13
_reflns_limit_l_max 15
_reflns_limit_l_min 0
_reflns_number_gt 3124
_reflns_number_total 3973
_reflns_threshold_expression I>=2u(I)
_cod_data_source_file d1ce00864a2.cif
_cod_data_source_block Br2F8bph_44bipy
_cod_depositor_comments
;
The following automatic conversions were performed:

data item '_exptl_crystal_density_meas' value 'not measured' was
changed to '?' -- the value is perceived as not measured.

Automatic conversion script
Id: cif_fix_values 7556 2019-12-06 15:28:31Z antanas 

 Adding full bibliography for 7243307--7243335.cif.
;
_cod_original_cell_volume 1012.9(1)
_cod_database_code 7243321
_olex2_refinement_description
;
1. Uiso/Uaniso restraints and constraints
Uanis(C1) \\sim Ueq, Uanis(C7) \\sim Ueq: with sigma of 0.003 and sigma for
terminal atoms of 0.006
2.a Aromatic/amide H refined with riding coordinates:
 C13(H13), C14(H14), C16(H16), C17(H17), C18(H18), C19(H19), C21(H21), C22(H22)
;
_olex2_submission_special_instructions 'No special instructions were received'

loop_
_space_group_symop_id
_space_group_symop_operation_xyz
1 x,y,z
2 -x,-y,-z

loop_
_atom_site_label
_atom_site_type_symbol
_atom_site_fract_x
_atom_site_fract_y
_atom_site_fract_z
_atom_site_U_iso_or_equiv
_atom_site_adp_type
_atom_site_occupancy
_atom_site_refinement_flags_posn
_atom_site_refinement_flags_adp
Br1 Br 0.35923(9) 0.60581(6) 0.27954(5) 0.02031(18) Uani 1.000000 . .
Br2 Br -0.09720(9) 0.14431(6) 1.20615(5) 0.02245(19) Uani 1.000000 . .
F1 F 0.4208(5) 0.6882(3) 0.4752(3) 0.0259(9) Uani 1.000000 . .
F2 F 0.3006(5) 0.5786(3) 0.7017(3) 0.0236(8) Uani 1.000000 . .
F3 F 0.0212(5) 0.2438(3) 0.6431(3) 0.0225(8) Uani 1.000000 . .
F4 F 0.1252(5) 0.3598(4) 0.4166(3) 0.0245(9) Uani 1.000000 . .
F5 F -0.1885(5) 0.3955(3) 1.0698(3) 0.0218(8) Uani 1.000000 . .
F6 F -0.0769(5) 0.5077(3) 0.8439(3) 0.0228(8) Uani 1.000000 . .
F7 F 0.2628(5) 0.1722(4) 0.7826(3) 0.0270(9) Uani 1.000000 . .
F8 F 0.1567(5) 0.0596(3) 1.0093(3) 0.0264(9) Uani 1.000000 . .
N1 N 0.4799(8) 0.7215(5) 0.0455(5) 0.0257(13) Uani 1.000000 . .
N2 N 0.7785(8) 1.0258(6) -0.5567(5) 0.0271(14) Uani 1.000000 . .
C1 C 0.2799(8) 0.5262(5) 0.4404(5) 0.0105(12) Uani 1.000000 . U
C2 C 0.3193(8) 0.5803(6) 0.5154(5) 0.0172(13) Uani 1.000000 . .
C3 C 0.2588(9) 0.5224(6) 0.6324(6) 0.0190(14) Uani 1.000000 . .
C4 C 0.1589(9) 0.4072(6) 0.6795(5) 0.0175(14) Uani 1.000000 . .
C5 C 0.1189(8) 0.3532(6) 0.6027(5) 0.0155(13) Uani 1.000000 . .
C6 C 0.1744(8) 0.4133(6) 0.4858(5) 0.0181(14) Uani 1.000000 . .
C7 C -0.0199(8) 0.2253(6) 1.0459(5) 0.0113(12) Uani 1.000000 . U
C8 C -0.0751(9) 0.3399(6) 1.0001(6) 0.0186(14) Uani 1.000000 . .
C9 C -0.0156(8) 0.3955(6) 0.8826(5) 0.0168(13) Uani 1.000000 . .
C10 C 0.0983(8) 0.3441(6) 0.8048(5) 0.0149(13) Uani 1.000000 . .
C11 C 0.1508(8) 0.2277(6) 0.8525(5) 0.0170(13) Uani 1.000000 . .
C12 C 0.0946(9) 0.1698(6) 0.9703(5) 0.0172(13) Uani 1.000000 . .
C13 C 0.4375(9) 0.8367(6) 0.0008(6) 0.0238(15) Uani 1.000000 . .
H13 H 0.3657(9) 0.8765(6) 0.0530(6) 0.0285(18) Uiso 1.000000 R .
C14 C 0.4909(9) 0.9013(6) -0.1157(6) 0.0227(15) Uani 1.000000 . .
H14 H 0.4605(9) 0.9838(6) -0.1416(6) 0.0273(18) Uiso 1.000000 R .
C15 C 0.5897(9) 0.8434(6) -0.1939(5) 0.0191(14) Uani 1.000000 . .
C16 C 0.6311(9) 0.7238(6) -0.1509(6) 0.0216(14) Uani 1.000000 . .
H16 H 0.6969(9) 0.6801(6) -0.2015(6) 0.0259(17) Uiso 1.000000 R .
C17 C 0.5738(9) 0.6683(6) -0.0307(6) 0.0242(15) Uani 1.000000 . .
H17 H 0.6050(9) 0.5865(6) -0.0023(6) 0.0290(18) Uiso 1.000000 R .
C18 C 0.8088(10) 1.0789(7) -0.4816(6) 0.0267(16) Uani 1.000000 . .
H18 H 0.8772(10) 1.1577(7) -0.5109(6) 0.0320(19) Uiso 1.000000 R .
C19 C 0.7447(9) 1.0242(6) -0.3634(6) 0.0235(15) Uani 1.000000 . .
H19 H 0.7653(9) 1.0661(6) -0.3128(6) 0.0282(18) Uiso 1.000000 R .
C20 C 0.6508(9) 0.9081(6) -0.3200(5) 0.0196(14) Uani 1.000000 . .
C21 C 0.6171(9) 0.8527(6) -0.3969(6) 0.0225(15) Uani 1.000000 . .
H21 H 0.5507(9) 0.7734(6) -0.3705(6) 0.0270(18) Uiso 1.000000 R .
C22 C 0.6835(9) 0.9171(7) -0.5140(6) 0.0241(15) Uani 1.000000 . .
H22 H 0.6585(9) 0.8798(7) -0.5665(6) 0.0290(18) Uiso 1.000000 R .

loop_
_atom_site_aniso_label
_atom_site_aniso_U_11
_atom_site_aniso_U_22
_atom_site_aniso_U_33
_atom_site_aniso_U_12
_atom_site_aniso_U_13
_atom_site_aniso_U_23
Br1 0.0199(3) 0.0243(4) 0.0129(3) 0.0019(3) -0.0044(3) -0.0006(3)
Br2 0.0212(4) 0.0270(4) 0.0144(3) -0.0030(3) -0.0050(3) 0.0004(3)
F1 0.028(2) 0.020(2) 0.024(2) -0.0060(17) -0.0056(17) -0.0011(16)
F2 0.029(2) 0.025(2) 0.0189(19) -0.0024(17) -0.0086(16) -0.0089(16)
F3 0.026(2) 0.0155(19) 0.022(2) -0.0059(16) -0.0047(16) -0.0038(15)
F4 0.028(2) 0.030(2) 0.0185(19) -0.0008(17) -0.0080(16) -0.0112(17)
F5 0.025(2) 0.026(2) 0.0126(18) 0.0037(16) -0.0020(15) -0.0079(15)
F6 0.028(2) 0.019(2) 0.022(2) 0.0082(16) -0.0107(16) -0.0061(16)
F7 0.030(2) 0.025(2) 0.023(2) 0.0096(17) -0.0031(17) -0.0083(17)
F8 0.032(2) 0.018(2) 0.026(2) 0.0054(17) -0.0113(17) 0.0001(16)
N1 0.025(3) 0.024(3) 0.025(3) 0.003(3) -0.011(3) 0.000(3)
N2 0.018(3) 0.034(4) 0.023(3) 0.003(3) 0.000(2) -0.006(3)
C1 0.011(2) 0.008(2) 0.009(2) 0.0006(12) -0.0033(12) 0.0020(12)
C2 0.013(3) 0.016(3) 0.021(3) -0.003(3) -0.004(3) -0.004(3)
C3 0.016(3) 0.023(4) 0.025(4) 0.005(3) -0.009(3) -0.015(3)
C4 0.016(3) 0.015(3) 0.021(3) 0.004(3) -0.006(3) -0.004(3)
C5 0.015(3) 0.015(3) 0.017(3) 0.000(2) -0.004(2) -0.006(3)
C6 0.015(3) 0.024(3) 0.020(3) 0.006(3) -0.006(3) -0.012(3)
C7 0.012(2) 0.015(2) 0.0060(19) -0.0033(13) -0.0034(12) -0.0017(12)
C8 0.014(3) 0.024(4) 0.020(3) 0.001(3) -0.005(3) -0.011(3)
C9 0.015(3) 0.020(3) 0.016(3) -0.001(3) -0.007(3) -0.005(3)
C10 0.014(3) 0.017(3) 0.019(3) 0.001(3) -0.009(3) -0.009(3)
C11 0.012(3) 0.020(3) 0.019(3) 0.002(3) -0.004(3) -0.009(3)
C12 0.018(3) 0.012(3) 0.021(3) -0.001(2) -0.008(3) -0.002(3)
C13 0.020(4) 0.026(4) 0.021(4) -0.003(3) -0.003(3) -0.005(3)
C14 0.021(4) 0.022(4) 0.031(4) 0.004(3) -0.015(3) -0.009(3)
C15 0.016(3) 0.025(4) 0.016(3) -0.003(3) -0.006(3) -0.004(3)
C16 0.020(3) 0.023(4) 0.023(4) 0.004(3) -0.009(3) -0.006(3)
C17 0.024(4) 0.018(4) 0.027(4) -0.001(3) -0.008(3) -0.003(3)
C18 0.027(4) 0.019(4) 0.029(4) -0.004(3) -0.006(3) -0.003(3)
C19 0.027(4) 0.021(4) 0.024(4) 0.000(3) -0.009(3) -0.007(3)
C20 0.020(3) 0.020(3) 0.013(3) 0.002(3) -0.006(3) 0.004(3)
C21 0.021(4) 0.021(4) 0.024(4) 0.001(3) -0.005(3) -0.007(3)
C22 0.025(4) 0.028(4) 0.020(4) 0.004(3) -0.010(3) -0.004(3)

loop_
_atom_type_symbol
_atom_type_scat_dispersion_real
_atom_type_scat_dispersion_imag
_atom_type_scat_Cromer_Mann_a1
_atom_type_scat_Cromer_Mann_a2
_atom_type_scat_Cromer_Mann_a3
_atom_type_scat_Cromer_Mann_a4
_atom_type_scat_Cromer_Mann_b1
_atom_type_scat_Cromer_Mann_b2
_atom_type_scat_Cromer_Mann_b3
_atom_type_scat_Cromer_Mann_b4
_atom_type_scat_Cromer_Mann_c
_atom_type_scat_source
_atom_type_scat_dispersion_source
H 0.00000 0.00000 0.49300 0.32291 0.14019 0.04081 10.51090 26.12570 3.14236 57.79970 0.0030380000826 'International Tables Volume C Table 6.1.1.4 (pp. 500-502)' 'Henke, Gullikson and Davis, At. Data and Nucl. Data Tables, 1993, 54, 2'
C 0.00347 0.00161 2.31000 1.02000 1.58860 0.86500 20.84390 10.20750 0.56870 51.65120 0.215599998832 'International Tables Volume C Table 6.1.1.4 (pp. 500-502)' 'Henke, Gullikson and Davis, At. Data and Nucl. Data Tables, 1993, 54, 2'
F 0.01794 0.01033 3.53920 2.64120 1.51700 1.02430 10.28250 4.29440 0.26150 26.14760 0.277599990368 'International Tables Volume C Table 6.1.1.4 (pp. 500-502)' 'Henke, Gullikson and Davis, At. Data and Nucl. Data Tables, 1993, 54, 2'
Br -0.28346 2.55990 17.17890 5.23580 5.63770 3.98510 2.17230 16.57960 0.26090 41.43280 2.95569992065 'International Tables Volume C Table 6.1.1.4 (pp. 500-502)' 'Henke, Gullikson and Davis, At. Data and Nucl. Data Tables, 1993, 54, 2'
N 0.00653 0.00323 12.21260 3.13220 2.01250 1.16630 0.00570 9.89330 28.99750 0.58260 -11.5290002823 'International Tables Volume C Table 6.1.1.4 (pp. 500-502)' 'Henke, Gullikson and Davis, At. Data and Nucl. Data Tables, 1993, 54, 2'

loop_
_geom_angle_atom_site_label_1
_geom_angle_atom_site_label_2
_geom_angle_atom_site_label_3
_geom_angle
_geom_angle_site_symmetry_1
_geom_angle_site_symmetry_3
_geom_angle_publ_flag
C17 N1 C13 115.3(6) . . ?
C22 N2 C18 117.3(6) . . ?
C2 C1 Br1 121.2(4) . . ?
C6 C1 Br1 120.4(5) . . ?
C6 C1 C2 118.4(5) . . ?
C1 C2 F1 120.2(5) . . ?
C3 C2 F1 119.1(6) . . ?
C3 C2 C1 120.8(6) . . ?
C2 C3 F2 118.5(6) . . ?
C4 C3 F2 119.6(6) . . ?
C4 C3 C2 121.9(6) . . ?
C5 C4 C3 117.0(6) . . ?
C10 C4 C3 121.6(6) . . ?
C10 C4 C5 121.4(5) . . ?
C4 C5 F3 119.6(5) . . ?
C6 C5 F3 119.4(5) . . ?
C6 C5 C4 121.0(6) . . ?
C1 C6 F4 120.6(5) . . ?
C5 C6 F4 118.5(6) . . ?
C5 C6 C1 120.9(6) . . ?
C8 C7 Br2 121.5(5) . . ?
C12 C7 Br2 120.2(4) . . ?
C12 C7 C8 118.3(5) . . ?
C7 C8 F5 120.2(5) . . ?
C9 C8 F5 120.3(6) . . ?
C9 C8 C7 119.6(6) . . ?
C8 C9 F6 116.2(5) . . ?
C10 C9 F6 119.8(5) . . ?
C10 C9 C8 124.1(6) . . ?
C9 C10 C4 122.2(5) . . ?
C11 C10 C4 122.2(5) . . ?
C11 C10 C9 115.6(6) . . ?
C10 C11 F7 119.2(5) . . ?
C12 C11 F7 119.0(6) . . ?
C12 C11 C10 121.8(6) . . ?
C7 C12 F8 121.4(5) . . ?
C11 C12 F8 117.9(6) . . ?
C11 C12 C7 120.7(6) . . ?
H13 C13 N1 117.6(4) . . ?
C14 C13 N1 124.8(7) . . ?
C14 C13 H13 117.6(4) . . ?
H14 C14 C13 120.6(4) . . ?
C15 C14 C13 118.7(6) . . ?
C15 C14 H14 120.6(4) . . ?
C16 C15 C14 117.9(6) . . ?
C20 C15 C14 121.2(6) . . ?
C20 C15 C16 120.9(6) . . ?
H16 C16 C15 120.8(4) . . ?
C17 C16 C15 118.5(6) . . ?
C17 C16 H16 120.8(4) . . ?
C16 C17 N1 124.7(6) . . ?
H17 C17 N1 117.6(4) . . ?
H17 C17 C16 117.6(4) . . ?
H18 C18 N2 118.5(4) . . ?
C19 C18 N2 122.9(6) . . ?
C19 C18 H18 118.5(4) . . ?
H19 C19 C18 120.4(4) . . ?
C20 C19 C18 119.1(6) . . ?
C20 C19 H19 120.4(4) . . ?
C19 C20 C15 120.5(6) . . ?
C21 C20 C15 121.1(6) . . ?
C21 C20 C19 118.4(6) . . ?
H21 C21 C20 121.1(4) . . ?
C22 C21 C20 117.9(6) . . ?
C22 C21 H21 121.1(4) . . ?
C21 C22 N2 124.3(7) . . ?
H22 C22 N2 117.8(4) . . ?
H22 C22 C21 117.8(4) . . ?

loop_
_geom_bond_atom_site_label_1
_geom_bond_atom_site_label_2
_geom_bond_distance
_geom_bond_site_symmetry_2
_geom_bond_publ_flag
Br1 C1 1.889(5) . ?
Br2 C7 1.886(5) . ?
F1 C2 1.329(7) . ?
F2 C3 1.336(7) . ?
F3 C5 1.328(7) . ?
F4 C6 1.340(7) . ?
F5 C8 1.342(7) . ?
F6 C9 1.362(7) . ?
F7 C11 1.338(7) . ?
F8 C12 1.348(7) . ?
N1 C13 1.345(9) . ?
N1 C17 1.320(9) . ?
N2 C18 1.340(9) . ?
N2 C22 1.312(9) . ?
C1 C2 1.376(9) . ?
C1 C6 1.385(9) . ?
C2 C3 1.373(9) . ?
C3 C4 1.387(9) . ?
C4 C5 1.397(9) . ?
C4 C10 1.474(8) . ?
C5 C6 1.378(9) . ?
C7 C8 1.384(9) . ?
C7 C12 1.391(9) . ?
C8 C9 1.376(9) . ?
C9 C10 1.377(9) . ?
C10 C11 1.398(9) . ?
C11 C12 1.384(9) . ?
C13 H13 0.9500 . ?
C13 C14 1.384(9) . ?
C14 H14 0.9500 . ?
C14 C15 1.385(9) . ?
C15 C16 1.381(9) . ?
C15 C20 1.486(8) . ?
C16 H16 0.9500 . ?
C16 C17 1.405(9) . ?
C17 H17 0.9500 . ?
C18 H18 0.9500 . ?
C18 C19 1.382(10) . ?
C19 H19 0.9500 . ?
C19 C20 1.377(9) . ?
C20 C21 1.388(9) . ?
C21 H21 0.9500 . ?
C21 C22 1.390(9) . ?
C22 H22 0.9500 . ?

loop_
_geom_torsion_atom_site_label_1
_geom_torsion_atom_site_label_2
_geom_torsion_atom_site_label_3
_geom_torsion_atom_site_label_4
_geom_torsion
_geom_torsion_site_symmetry_1
_geom_torsion_site_symmetry_2
_geom_torsion_site_symmetry_3
_geom_torsion_site_symmetry_4
_geom_torsion_publ_flag
Br1 C1 C2 F1 -2.7(5) . . . . ?
Br1 C1 C2 C3 179.1(5) . . . . ?
Br1 C1 C6 F4 -0.9(5) . . . . ?
Br1 C1 C6 C5 178.7(5) . . . . ?
Br2 C7 C8 F5 -1.0(5) . . . . ?
Br2 C7 C8 C9 -179.9(5) . . . . ?
Br2 C7 C12 F8 -1.8(5) . . . . ?
Br2 C7 C12 C11 179.3(5) . . . . ?
F1 C2 C1 C6 179.6(6) . . . . ?
F1 C2 C3 F2 1.7(7) . . . . ?
F1 C2 C3 C4 -177.2(5) . . . . ?
F2 C3 C2 C1 180.0(5) . . . . ?
F2 C3 C4 C5 179.8(6) . . . . ?
F2 C3 C4 C10 -0.5(7) . . . . ?
F3 C5 C4 C3 -179.0(6) . . . . ?
F3 C5 C4 C10 1.4(7) . . . . ?
F3 C5 C6 F4 1.0(6) . . . . ?
F3 C5 C6 C1 -178.6(5) . . . . ?
F4 C6 C1 C2 176.8(6) . . . . ?
F4 C6 C5 C4 -177.0(5) . . . . ?
F5 C8 C7 C12 178.7(6) . . . . ?
F5 C8 C9 F6 0.6(7) . . . . ?
F5 C8 C9 C10 -178.9(5) . . . . ?
F6 C9 C8 C7 179.5(5) . . . . ?
F6 C9 C10 C4 0.6(7) . . . . ?
F6 C9 C10 C11 -178.7(6) . . . . ?
F7 C11 C10 C4 1.4(7) . . . . ?
F7 C11 C10 C9 -179.3(6) . . . . ?
F7 C11 C12 F8 0.2(6) . . . . ?
F7 C11 C12 C7 179.1(5) . . . . ?
F8 C12 C7 C8 178.5(6) . . . . ?
F8 C12 C11 C10 -177.7(5) . . . . ?
N1 C13 C14 C15 2.5(8) . . . . ?
N1 C17 C16 C15 1.0(8) . . . . ?
N2 C18 C19 C20 2.3(9) . . . . ?
N2 C22 C21 C20 1.2(8) . . . . ?
C1 C2 C3 C4 1.0(8) . . . . ?
C1 C6 C5 C4 3.5(7) . . . . ?
C2 C3 C4 C5 -1.2(7) . . . . ?
C2 C3 C4 C10 178.4(6) . . . . ?
C3 C4 C5 C6 -1.0(7) . . . . ?
C3 C4 C10 C9 60.8(7) . . . . ?
C3 C4 C10 C11 -120.0(6) . . . . ?
C4 C10 C9 C8 -179.9(6) . . . . ?
C4 C10 C11 C12 179.3(6) . . . . ?
C7 C8 C9 C10 -0.1(7) . . . . ?
C7 C12 C11 C10 1.2(7) . . . . ?
C8 C9 C10 C11 0.8(7) . . . . ?
C9 C10 C11 C12 -1.4(7) . . . . ?
C13 C14 C15 C16 -0.6(7) . . . . ?
C13 C14 C15 C20 -180.0(6) . . . . ?
C14 C15 C16 C17 -1.0(7) . . . . ?
C14 C15 C20 C19 51.8(7) . . . . ?
C14 C15 C20 C21 -129.1(6) . . . . ?
C15 C20 C19 C18 176.3(6) . . . . ?
C15 C20 C21 C22 -177.9(6) . . . . ?
C18 C19 C20 C21 -2.8(8) . . . . ?
C19 C20 C21 C22 1.2(7) . . . . ?

loop_
_restr_U_iso_atom_site_label
_restr_U_iso_weight_param
C1 0.0030
C7 0.0030
